data_7250438
loop_
_publ_author_name
'Rasphone, Arigna'
'Zhang, Hong-Chuan'
'Lee, Yun-Syuan'
'Ye, Yu-Hui'
'Kuo, Ying-Tong'
'Lai, Yi-Fang'
'Chen, Zhi-Ling'
'Wang, Song-Wei'
'Chen, Jhy-Der'

_publ_section_title
;
 Zn(ii), Cd(ii) and Hg(ii) halide coordination polymers supported by
 bis-pyridyl-bis-amide: structural diversity and structural transformation
;
_journal_issue 25
_journal_name_full CrystEngComm
_journal_page_first 4404
_journal_page_last 4414
_journal_paper_doi 10.1039/D5CE00465A
_journal_volume 27
_journal_year 2025
_chemical_formula_sum 'C28 H28 Br2 Cd N8 O4'
_chemical_formula_weight 812.80
_space_group_crystal_system monoclinic
_space_group_IT_number 14
_space_group_name_Hall '-P 2ybc'
_space_group_name_H-M_alt 'P 1 21/c 1'
_atom_sites_solution_hydrogens geom
_audit_creation_method SHELXL-2019/1
_audit_update_record
;
2025-04-21 deposited with the CCDC.	2025-05-22 downloaded from the CCDC.
;
_cell_angle_alpha 90
_cell_angle_beta 113.0272(9)
_cell_angle_gamma 90
_cell_formula_units_Z 2
_cell_length_a 8.1474(3)
_cell_length_b 22.1923(8)
_cell_length_c 9.4033(3)
_cell_measurement_reflns_used 9028
_cell_measurement_temperature 296(2)
_cell_measurement_theta_max 28.40
_cell_measurement_theta_min 2.53
_cell_volume 1564.73(10)
_computing_cell_refinement 'Bruker SAINT'
_computing_data_collection 'Bruker APEX2'
_computing_data_reduction 'Bruker SAINT'
_computing_molecular_graphics 'Bruker SHELXTL'
_computing_publication_material 'Bruker SHELXTL'
_computing_structure_refinement 'SHELXL-2019/1 (Sheldrick, 2019)'
_computing_structure_solution 'SHELXS-97 (Sheldrick 2008)'
_diffrn_ambient_temperature 296(2)
_diffrn_measured_fraction_theta_full 1.000
_diffrn_measured_fraction_theta_max 0.989
_diffrn_measurement_device_type 'Bruker APEX-II CCD'
_diffrn_measurement_method '\f and \w scans'
_diffrn_radiation_type MoK\a
_diffrn_radiation_wavelength 0.71073
_diffrn_reflns_av_R_equivalents 0.0339
_diffrn_reflns_av_unetI/netI 0.0284
_diffrn_reflns_Laue_measured_fraction_full 1.000
_diffrn_reflns_Laue_measured_fraction_max 0.989
_diffrn_reflns_limit_h_max 10
_diffrn_reflns_limit_h_min -10
_diffrn_reflns_limit_k_max 29
_diffrn_reflns_limit_k_min -29
_diffrn_reflns_limit_l_max 12
_diffrn_reflns_limit_l_min -12
_diffrn_reflns_number 19367
_diffrn_reflns_point_group_measured_fraction_full 1.000
_diffrn_reflns_point_group_measured_fraction_max 0.989
_diffrn_reflns_theta_full 25.242
_diffrn_reflns_theta_max 28.548
_diffrn_reflns_theta_min 1.835
_exptl_absorpt_coefficient_mu 3.298
_exptl_absorpt_correction_T_max 0.7457
_exptl_absorpt_correction_T_min 0.4726
_exptl_absorpt_correction_type multi-scan
_exptl_absorpt_process_details 'sadabs v2008/1(bruker axs, 2008)'
_exptl_crystal_colour colourless
_exptl_crystal_density_diffrn 1.725
_exptl_crystal_description plate
_exptl_crystal_F_000 804
_exptl_crystal_size_max 0.400
_exptl_crystal_size_mid 0.200
_exptl_crystal_size_min 0.100
_refine_diff_density_max 0.341
_refine_diff_density_min -0.446
_refine_diff_density_rms 0.072
_refine_ls_extinction_method none
_refine_ls_goodness_of_fit_ref 1.034
_refine_ls_hydrogen_treatment constr
_refine_ls_matrix_type full
_refine_ls_number_parameters 196
_refine_ls_number_reflns 3941
_refine_ls_number_restraints 0
_refine_ls_restrained_S_all 1.034
_refine_ls_R_factor_all 0.0403
_refine_ls_R_factor_gt 0.0272
_refine_ls_shift/su_max 0.001
_refine_ls_shift/su_mean 0.000
_refine_ls_structure_factor_coef Fsqd
_refine_ls_weighting_details 'w=1/[\s^2^(Fo^2^)+(0.0216P)^2^+0.9520P] where P=(Fo^2^+2Fc^2^)/3'
_refine_ls_weighting_scheme calc
_refine_ls_wR_factor_gt 0.0538
_refine_ls_wR_factor_ref 0.0574
_reflns_Friedel_coverage 0.000
_reflns_number_gt 3220
_reflns_number_total 3941
_reflns_threshold_expression 'I > 2\s(I)'
_cod_data_source_file d5ce00465a2.cif
_cod_data_source_block 9
_cod_depositor_comments
;
The following automatic conversions were performed:

data item '_exptl_absorpt_correction_type' value 'multi_scan' was
changed to 'multi-scan' in accordance with the
/home/data/users/saulius/crontab/automatic-downloads/rss-feeds/RSC/lib/dictionaries/cif_core.dic
dictionary named 'cif_core.dic' version 2.4.2 last updated on
2011-04-26.

Automatic conversion script
Id: cif_fix_values 8170 2020-07-09 18:12:32Z antanas 

 Adding full bibliography for 7250429--7250439.cif.
;
_cod_original_sg_symbol_H-M 'P 21/c'
_cod_database_code 7250438
_shelx_shelxl_version_number 2019/1
_shelx_space_group_comment
; 
The symmetry employed for this shelxl refinement is uniquely defined 
by the following loop, which should always be used as a source of 
symmetry information in preference to the above space-group names. 
They are only intended as comments. 
;
_shelx_estimated_absorpt_t_min 0.352
_shelx_estimated_absorpt_t_max 0.734

loop_
_space_group_symop_operation_xyz
'x, y, z'
'-x, y+1/2, -z+1/2'
'-x, -y, -z'
'x, -y-1/2, z-1/2'

loop_
_atom_site_label
_atom_site_type_symbol
_atom_site_fract_x
_atom_site_fract_y
_atom_site_fract_z
_atom_site_U_iso_or_equiv
_atom_site_adp_type
_atom_site_occupancy
_atom_site_site_symmetry_order
_atom_site_calc_flag
_atom_site_refinement_flags_posn
_atom_site_refinement_flags_adp
_atom_site_refinement_flags_occupancy
_atom_site_disorder_assembly
_atom_site_disorder_group
Cd Cd 0.500000 1.000000 1.000000 0.02622(7) Uani 1 2 d S . P . .
Br Br 0.84833(3) 0.97085(2) 1.15145(3) 0.03402(7) Uani 1 1 d . . . . .
O1 O 0.9210(3) 0.84779(9) 0.7230(2) 0.0568(6) Uani 1 1 d . . . . .
O2 O 0.9541(3) 0.79054(8) 0.39048(19) 0.0393(4) Uani 1 1 d . . . . .
N1 N 0.4992(3) 0.95131(9) 0.7713(2) 0.0313(4) Uani 1 1 d . . . . .
N2 N 0.8444(3) 0.89165(9) 0.4909(2) 0.0296(4) Uani 1 1 d . . . . .
H2A H 0.842447 0.888505 0.399131 0.035 Uiso 1 1 calc R U . . .
N3 N 0.9849(3) 0.74276(9) 0.6132(2) 0.0313(5) Uani 1 1 d . . . . .
H3A H 0.986572 0.748013 0.704412 0.038 Uiso 1 1 calc R U . . .
N4 N 1.4166(3) 0.60091(9) 0.5599(2) 0.0326(4) Uani 1 1 d . . . . .
C1 C 0.3580(3) 0.91862(12) 0.6832(3) 0.0364(6) Uani 1 1 d . . . . .
H1A H 0.265381 0.912940 0.716200 0.044 Uiso 1 1 calc R U . . .
C2 C 0.3444(4) 0.89315(12) 0.5460(3) 0.0417(6) Uani 1 1 d . . . . .
H2B H 0.244788 0.870469 0.487712 0.050 Uiso 1 1 calc R U . . .
C3 C 0.4806(4) 0.90170(12) 0.4962(3) 0.0382(6) Uani 1 1 d . . . . .
H3B H 0.473104 0.885093 0.403004 0.046 Uiso 1 1 calc R U . . .
C4 C 0.6284(3) 0.93497(10) 0.5847(3) 0.0276(5) Uani 1 1 d . . . . .
C5 C 0.6320(3) 0.95846(10) 0.7226(3) 0.0285(5) Uani 1 1 d . . . . .
H5A H 0.731798 0.980312 0.784460 0.034 Uiso 1 1 calc R U . . .
C6 C 0.7811(3) 0.94664(11) 0.5359(3) 0.0328(5) Uani 1 1 d . . . . .
H6A H 0.742606 0.974550 0.449622 0.039 Uiso 1 1 calc R U . . .
H6B H 0.878342 0.965299 0.620663 0.039 Uiso 1 1 calc R U . . .
C7 C 0.9052(3) 0.84628(11) 0.5888(3) 0.0300(5) Uani 1 1 d . . . . .
C8 C 0.9515(3) 0.78978(10) 0.5202(3) 0.0274(5) Uani 1 1 d . . . . .
C9 C 1.0187(3) 0.68286(10) 0.5702(3) 0.0304(5) Uani 1 1 d . . . . .
H9A H 0.938410 0.675424 0.464008 0.037 Uiso 1 1 calc R U . . .
H9B H 0.990849 0.653836 0.634617 0.037 Uiso 1 1 calc R U . . .
C10 C 1.2069(3) 0.67224(10) 0.5846(3) 0.0284(5) Uani 1 1 d . . . . .
C11 C 1.3355(4) 0.71624(12) 0.6234(4) 0.0475(7) Uani 1 1 d . . . . .
H11A H 1.310264 0.754950 0.646986 0.057 Uiso 1 1 calc R U . . .
C12 C 1.5023(4) 0.70265(13) 0.6273(5) 0.0616(10) Uani 1 1 d . . . . .
H12A H 1.590063 0.732192 0.651946 0.074 Uiso 1 1 calc R U . . .
C13 C 1.5372(4) 0.64520(12) 0.5946(4) 0.0467(7) Uani 1 1 d . . . . .
H13A H 1.649754 0.636552 0.596540 0.056 Uiso 1 1 calc R U . . .
C14 C 1.2545(3) 0.61504(11) 0.5542(3) 0.0295(5) Uani 1 1 d . . . . .
H14A H 1.168703 0.584818 0.528368 0.035 Uiso 1 1 calc R U . . .

loop_
_atom_site_aniso_label
_atom_site_aniso_U_11
_atom_site_aniso_U_22
_atom_site_aniso_U_33
_atom_site_aniso_U_23
_atom_site_aniso_U_13
_atom_site_aniso_U_12
Cd 0.02858(13) 0.02597(12) 0.02743(12) -0.00262(10) 0.01455(10) -0.00270(10)
Br 0.02894(13) 0.03301(13) 0.03940(14) -0.00174(11) 0.01261(11) -0.00189(10)
O1 0.1045(18) 0.0447(12) 0.0274(10) 0.0081(9) 0.0324(11) 0.0309(12)
O2 0.0638(12) 0.0354(10) 0.0282(9) 0.0030(7) 0.0285(9) 0.0102(9)
N1 0.0344(11) 0.0299(11) 0.0321(11) -0.0028(9) 0.0156(9) 0.0024(9)
N2 0.0416(12) 0.0284(10) 0.0237(9) 0.0041(8) 0.0183(9) 0.0098(9)
N3 0.0461(12) 0.0302(10) 0.0254(10) 0.0038(8) 0.0223(9) 0.0118(9)
N4 0.0339(11) 0.0273(10) 0.0390(11) 0.0003(9) 0.0170(9) 0.0058(9)
C1 0.0351(14) 0.0356(14) 0.0414(14) -0.0042(11) 0.0182(12) -0.0015(11)
C2 0.0394(15) 0.0411(15) 0.0414(15) -0.0135(12) 0.0124(12) -0.0077(12)
C3 0.0457(16) 0.0366(14) 0.0316(13) -0.0109(11) 0.0144(12) 0.0009(12)
C4 0.0338(12) 0.0223(11) 0.0278(11) 0.0040(9) 0.0132(10) 0.0083(10)
C5 0.0304(12) 0.0272(12) 0.0279(12) -0.0033(9) 0.0113(10) 0.0017(9)
C6 0.0434(14) 0.0251(12) 0.0339(13) 0.0017(10) 0.0197(11) 0.0061(11)
C7 0.0371(13) 0.0307(12) 0.0251(11) 0.0002(10) 0.0153(10) 0.0073(10)
C8 0.0314(12) 0.0306(12) 0.0246(11) 0.0023(9) 0.0157(10) 0.0065(10)
C9 0.0368(13) 0.0253(12) 0.0342(13) 0.0011(10) 0.0194(11) 0.0043(10)
C10 0.0326(13) 0.0263(12) 0.0267(11) 0.0023(9) 0.0122(10) 0.0053(10)
C11 0.0424(16) 0.0242(12) 0.072(2) -0.0062(13) 0.0179(15) 0.0040(12)
C12 0.0371(16) 0.0300(15) 0.112(3) -0.0046(17) 0.0232(18) -0.0030(12)
C13 0.0329(14) 0.0346(15) 0.073(2) 0.0036(14) 0.0210(14) 0.0066(12)
C14 0.0340(13) 0.0259(12) 0.0315(12) -0.0008(10) 0.0159(11) 0.0018(10)

loop_
_atom_type_symbol
_atom_type_description
_atom_type_scat_dispersion_real
_atom_type_scat_dispersion_imag
_atom_type_scat_source
C C 0.0033 0.0016 'International Tables Vol C Tables 4.2.6.8 and 6.1.1.4'
H H 0.0000 0.0000 'International Tables Vol C Tables 4.2.6.8 and 6.1.1.4'
N N 0.0061 0.0033 'International Tables Vol C Tables 4.2.6.8 and 6.1.1.4'
O O 0.0106 0.0060 'International Tables Vol C Tables 4.2.6.8 and 6.1.1.4'
Br Br -0.2901 2.4595 'International Tables Vol C Tables 4.2.6.8 and 6.1.1.4'
Cd Cd -0.8075 1.2024 'International Tables Vol C Tables 4.2.6.8 and 6.1.1.4'

loop_
_geom_angle_atom_site_label_1
_geom_angle_atom_site_label_2
_geom_angle_atom_site_label_3
_geom_angle
_geom_angle_site_symmetry_1
_geom_angle_site_symmetry_3
_geom_angle_publ_flag
N1 Cd N1 180.00(10) . 3_677 ?
N1 Cd N4 83.78(7) . 4_476 ?
N1 Cd N4 96.22(7) 3_677 4_476 ?
N1 Cd N4 96.22(7) . 2_756 ?
N1 Cd N4 83.78(7) 3_677 2_756 ?
N4 Cd N4 180.0 4_476 2_756 ?
N1 Cd Br 89.92(5) . . ?
N1 Cd Br 90.08(5) 3_677 . ?
N4 Cd Br 89.35(5) 4_476 . ?
N4 Cd Br 90.65(5) 2_756 . ?
N1 Cd Br 90.08(5) . 3_677 ?
N1 Cd Br 89.92(5) 3_677 3_677 ?
N4 Cd Br 90.65(5) 4_476 3_677 ?
N4 Cd Br 89.35(5) 2_756 3_677 ?
Br Cd Br 180.000(10) . 3_677 ?
C1 N1 C5 117.8(2) . . ?
C1 N1 Cd 119.88(16) . . ?
C5 N1 Cd 122.19(16) . . ?
C7 N2 C6 121.14(19) . . ?
C7 N2 H2A 119.4 . . ?
C6 N2 H2A 119.4 . . ?
C8 N3 C9 123.58(19) . . ?
C8 N3 H3A 118.2 . . ?
C9 N3 H3A 118.2 . . ?
C13 N4 C14 117.2(2) . . ?
C13 N4 Cd 118.76(16) . 2_746 ?
C14 N4 Cd 123.98(16) . 2_746 ?
N1 C1 C2 122.6(2) . . ?
N1 C1 H1A 118.7 . . ?
C2 C1 H1A 118.7 . . ?
C1 C2 C3 119.0(2) . . ?
C1 C2 H2B 120.5 . . ?
C3 C2 H2B 120.5 . . ?
C2 C3 C4 119.8(2) . . ?
C2 C3 H3B 120.1 . . ?
C4 C3 H3B 120.1 . . ?
C3 C4 C5 117.4(2) . . ?
C3 C4 C6 122.5(2) . . ?
C5 C4 C6 120.1(2) . . ?
N1 C5 C4 123.4(2) . . ?
N1 C5 H5A 118.3 . . ?
C4 C5 H5A 118.3 . . ?
N2 C6 C4 112.0(2) . . ?
N2 C6 H6A 109.2 . . ?
C4 C6 H6A 109.2 . . ?
N2 C6 H6B 109.2 . . ?
C4 C6 H6B 109.2 . . ?
H6A C6 H6B 107.9 . . ?
O1 C7 N2 124.0(2) . . ?
O1 C7 C8 121.2(2) . . ?
N2 C7 C8 114.82(19) . . ?
O2 C8 N3 126.2(2) . . ?
O2 C8 C7 120.8(2) . . ?
N3 C8 C7 113.02(19) . . ?
N3 C9 C10 114.7(2) . . ?
N3 C9 H9A 108.6 . . ?
C10 C9 H9A 108.6 . . ?
N3 C9 H9B 108.6 . . ?
C10 C9 H9B 108.6 . . ?
H9A C9 H9B 107.6 . . ?
C11 C10 C14 117.3(2) . . ?
C11 C10 C9 123.9(2) . . ?
C14 C10 C9 118.8(2) . . ?
C10 C11 C12 119.5(3) . . ?
C10 C11 H11A 120.2 . . ?
C12 C11 H11A 120.2 . . ?
C13 C12 C11 119.2(3) . . ?
C13 C12 H12A 120.4 . . ?
C11 C12 H12A 120.4 . . ?
N4 C13 C12 122.9(3) . . ?
N4 C13 H13A 118.6 . . ?
C12 C13 H13A 118.6 . . ?
N4 C14 C10 123.8(2) . . ?
N4 C14 H14A 118.1 . . ?
C10 C14 H14A 118.1 . . ?

loop_
_geom_bond_atom_site_label_1
_geom_bond_atom_site_label_2
_geom_bond_distance
_geom_bond_site_symmetry_2
_geom_bond_publ_flag
Cd N1 2.4045(19) . ?
Cd N1 2.4045(19) 3_677 ?
Cd N4 2.4685(19) 4_476 ?
Cd N4 2.4685(19) 2_756 ?
Cd Br 2.7090(3) . ?
Cd Br 2.7090(3) 3_677 ?
O1 C7 1.218(3) . ?
O2 C8 1.228(3) . ?
N1 C1 1.338(3) . ?
N1 C5 1.339(3) . ?
N2 C7 1.322(3) . ?
N2 C6 1.451(3) . ?
N2 H2A 0.8600 . ?
N3 C8 1.320(3) . ?
N3 C9 1.447(3) . ?
N3 H3A 0.8600 . ?
N4 C13 1.337(3) . ?
N4 C14 1.338(3) . ?
C1 C2 1.372(3) . ?
C1 H1A 0.9300 . ?
C2 C3 1.376(4) . ?
C2 H2B 0.9300 . ?
C3 C4 1.379(3) . ?
C3 H3B 0.9300 . ?
C4 C5 1.387(3) . ?
C4 C6 1.508(3) . ?
C5 H5A 0.9300 . ?
C6 H6A 0.9700 . ?
C6 H6B 0.9700 . ?
C7 C8 1.523(3) . ?
C9 C10 1.505(3) . ?
C9 H9A 0.9700 . ?
C9 H9B 0.9700 . ?
C10 C11 1.373(4) . ?
C10 C14 1.389(3) . ?
C11 C12 1.379(4) . ?
C11 H11A 0.9300 . ?
C12 C13 1.367(4) . ?
C12 H12A 0.9300 . ?
C13 H13A 0.9300 . ?
C14 H14A 0.9300 . ?
